data_7118831
loop_
_publ_author_name
'Zhang, Feng-Li'
'Chen, Jia-Qian'
'Qin, Long-Fang'
'Tian, Lei'
'Li, Zaijun'
'Ren, Xuehong'
'Gu, Zhi-Guo'

_publ_section_title
;
 Metal-center exchange of tetrahedral cages: single crystal to single
 crystal and spin-crossover properties.
;
_journal_issue 26
_journal_name_full 'Chemical communications (Cambridge, England)'
_journal_page_first 4796
_journal_page_last 4799
_journal_paper_doi 10.1039/c6cc00711b
_journal_volume 52
_journal_year 2016
_chemical_absolute_configuration rmad
_chemical_formula_moiety 'C192 H240 N36 Ni4, 4(B F4)'
_chemical_formula_sum 'C192 H240 B4 F16 N36 Ni4'
_chemical_formula_weight 3631.85
_chemical_name_systematic
; 
 ? 
;
_space_group_IT_number 197
_symmetry_cell_setting cubic
_symmetry_space_group_name_Hall 'I 2 2 3'
_symmetry_space_group_name_H-M 'I 2 3'
_atom_sites_solution_hydrogens geom
_atom_sites_solution_primary direct
_atom_sites_solution_secondary difmap
_audit_creation_method SHELXL-97
_audit_update_record
;
2016-01-14 deposited with the CCDC.
2016-03-02 downloaded from the CCDC.
;
_cell_angle_alpha 90.00
_cell_angle_beta 90.00
_cell_angle_gamma 90.00
_cell_formula_units_Z 2
_cell_length_a 23.2474(7)
_cell_length_b 23.2474(7)
_cell_length_c 23.2474(7)
_cell_measurement_reflns_used 1349
_cell_measurement_temperature 173(2)
_cell_measurement_theta_max 22.49
_cell_measurement_theta_min 3.28
_cell_volume 12563.9(7)
_computing_structure_refinement 'SHELXL-97 (Sheldrick, 2008)'
_computing_structure_solution 'SHELXS-97 (Sheldrick, 2008)'
_diffrn_ambient_temperature 173(2)
_diffrn_measured_fraction_theta_full 0.973
_diffrn_measured_fraction_theta_max 0.973
_diffrn_measurement_device_type 'PHOTON100 CMOS detector'
_diffrn_measurement_method 'omega scan'
_diffrn_radiation_monochromator 'TRIUMPH curved crystal monochromator'
_diffrn_radiation_source 'fine-focus sealed tube'
_diffrn_radiation_type MoK\a
_diffrn_radiation_wavelength 0.71073
_diffrn_reflns_av_R_equivalents 0.0525
_diffrn_reflns_av_sigmaI/netI 0.0895
_diffrn_reflns_limit_h_max 25
_diffrn_reflns_limit_h_min -7
_diffrn_reflns_limit_k_max 28
_diffrn_reflns_limit_k_min -23
_diffrn_reflns_limit_l_max 27
_diffrn_reflns_limit_l_min -22
_diffrn_reflns_number 5945
_diffrn_reflns_theta_full 25.34
_diffrn_reflns_theta_max 25.34
_diffrn_reflns_theta_min 3.28
_exptl_absorpt_coefficient_mu 0.367
_exptl_absorpt_correction_T_max 0.7452
_exptl_absorpt_correction_T_min 0.5659
_exptl_absorpt_correction_type multi-scan
_exptl_absorpt_process_details 'SADABS (Bruker, 2013)'
_exptl_crystal_colour colorless
_exptl_crystal_density_diffrn 1.052
_exptl_crystal_density_method 'not measured'
_exptl_crystal_description block
_exptl_crystal_F_000 4168
_exptl_crystal_size_max 0.35
_exptl_crystal_size_mid 0.33
_exptl_crystal_size_min 0.23
_platon_squeeze_details
;
;
_refine_diff_density_max 0.260
_refine_diff_density_min -0.268
_refine_diff_density_rms 0.057
_refine_ls_abs_structure_details 'Flack H D (1983), Acta Cryst. A39, 876-881'
_refine_ls_abs_structure_Flack 0.00(3)
_refine_ls_extinction_method none
_refine_ls_goodness_of_fit_ref 1.015
_refine_ls_hydrogen_treatment constr
_refine_ls_matrix_type full
_refine_ls_number_parameters 263
_refine_ls_number_reflns 3392
_refine_ls_number_restraints 269
_refine_ls_restrained_S_all 0.997
_refine_ls_R_factor_all 0.1197
_refine_ls_R_factor_gt 0.0702
_refine_ls_shift/su_max 0.000
_refine_ls_shift/su_mean 0.000
_refine_ls_structure_factor_coef Fsqd
_refine_ls_weighting_details 'calc w=1/[\s^2^(Fo^2^)+(0.0905P)^2^+3.2419P] where P=(Fo^2^+2Fc^2^)/3'
_refine_ls_weighting_scheme calc
_refine_ls_wR_factor_gt 0.1609
_refine_ls_wR_factor_ref 0.1812
_reflns_number_gt 2011
_reflns_number_total 3392
_reflns_threshold_expression >2sigma(I)
_cod_data_source_file c6cc00711b2.cif
_cod_data_source_block 2
_cod_depositor_comments 'Adding full bibliography for 7118830--7118832.cif.'
_cod_original_sg_symbol_Hall I223
_cod_original_sg_symbol_H-M I23
_cod_database_code 7118831

loop_
_symmetry_equiv_pos_as_xyz
'x, y, z'
'-x, -y, z'
'-x, y, -z'
'x, -y, -z'
'z, x, y'
'z, -x, -y'
'-z, -x, y'
'-z, x, -y'
'y, z, x'
'-y, z, -x'
'y, -z, -x'
'-y, -z, x'
'x+1/2, y+1/2, z+1/2'
'-x+1/2, -y+1/2, z+1/2'
'-x+1/2, y+1/2, -z+1/2'
'x+1/2, -y+1/2, -z+1/2'
'z+1/2, x+1/2, y+1/2'
'z+1/2, -x+1/2, -y+1/2'
'-z+1/2, -x+1/2, y+1/2'
'-z+1/2, x+1/2, -y+1/2'
'y+1/2, z+1/2, x+1/2'
'-y+1/2, z+1/2, -x+1/2'
'y+1/2, -z+1/2, -x+1/2'
'-y+1/2, -z+1/2, x+1/2'

loop_
_atom_site_label
_atom_site_type_symbol
_atom_site_fract_x
_atom_site_fract_y
_atom_site_fract_z
_atom_site_U_iso_or_equiv
_atom_site_adp_type
_atom_site_occupancy
_atom_site_symmetry_multiplicity
_atom_site_calc_flag
_atom_site_refinement_flags
_atom_site_disorder_assembly
_atom_site_disorder_group
B1 B 0.6827(2) 0.3173(2) 0.3173(2) 0.053(3) Uani 1 3 d S . .
C1 C 0.9363(3) 0.1824(3) 0.2241(3) 0.0646(17) Uani 1 1 d . . .
C2 C 1.0096(3) 0.1780(3) 0.1669(3) 0.0765(19) Uani 1 1 d . . .
H2A H 1.0478 0.1756 0.1527 0.092 Uiso 1 1 calc R . .
C3 C 0.9607(2) 0.1768(3) 0.1351(3) 0.0656(16) Uani 1 1 d . . .
H3A H 0.9584 0.1750 0.0944 0.079 Uiso 1 1 calc R . .
C4 C 0.8982(3) 0.1862(3) 0.2736(3) 0.0627(17) Uani 1 1 d . A .
H4A H 0.9127 0.1917 0.3114 0.075 Uiso 1 1 calc R . .
C13 C 1.0347(3) 0.1789(4) 0.2746(4) 0.105(3) Uani 1 1 d . . .
H13A H 1.0678 0.2048 0.2683 0.126 Uiso 1 1 calc R . .
H13B H 1.0141 0.1925 0.3094 0.126 Uiso 1 1 calc R . .
C14 C 1.0561(3) 0.1212(4) 0.2853(3) 0.089(2) Uani 1 1 d . . .
H14A H 1.0813 0.1215 0.3196 0.107 Uiso 1 1 calc R . .
H14B H 1.0793 0.1084 0.2520 0.107 Uiso 1 1 calc R . .
C15 C 1.0081(4) 0.0800(4) 0.2947(4) 0.110(3) Uani 1 1 d . . .
H15A H 0.9850 0.0939 0.3276 0.132 Uiso 1 1 calc R . .
H15B H 0.9830 0.0808 0.2603 0.132 Uiso 1 1 calc R . .
C16 C 1.0235(4) 0.0219(4) 0.3056(4) 0.113(3) Uani 1 1 d . . .
H16A H 1.0428 0.0203 0.3435 0.135 Uiso 1 1 calc R . .
H16B H 1.0522 0.0103 0.2763 0.135 Uiso 1 1 calc R . .
N1 N 0.91509(17) 0.17869(19) 0.1726(2) 0.0511(11) Uani 1 1 d . . .
N2 N 0.9940(2) 0.1834(3) 0.2228(3) 0.0741(15) Uani 1 1 d . . .
N3 N 0.8443(2) 0.1818(2) 0.26407(18) 0.0550(12) Uani 1 1 d D . .
Ni1 Ni 0.82650(3) 0.17350(3) 0.17350(3) 0.0460(3) Uani 0.33 1 d P A .
F1 F 0.64831(12) 0.35169(12) 0.35169(12) 0.0586(15) Uani 1 3 d S . .
F2 F 0.6542(2) 0.26662(17) 0.30667(19) 0.1061(16) Uani 1 1 d . . .
C5 C 0.8026(11) 0.1776(10) 0.3121(10) 0.061(5) Uani 0.42(2) 1 d PDU A 1
H5A H 0.7741 0.2089 0.3045 0.074 Uiso 0.42(2) 1 calc PR A 1
C6 C 0.7674(9) 0.1250(8) 0.3175(8) 0.061(4) Uani 0.42(2) 1 d PDU A 1
C7 C 0.7913(9) 0.0719(8) 0.3170(12) 0.067(5) Uani 0.42(2) 1 d PDU A 1
H7A H 0.8317 0.0684 0.3115 0.080 Uiso 0.42(2) 1 calc PR A 1
C8 C 0.7592(11) 0.0232(8) 0.3240(12) 0.084(5) Uani 0.42(2) 1 d PDU A 1
H8A H 0.7768 -0.0136 0.3221 0.101 Uiso 0.42(2) 1 calc PR A 1
C9 C 0.7010(11) 0.0283(8) 0.3339(11) 0.100(5) Uani 0.42(2) 1 d PDU A 1
H9A H 0.6788 -0.0050 0.3423 0.121 Uiso 0.42(2) 1 calc PR A 1
C10 C 0.6750(10) 0.0817(8) 0.3317(11) 0.085(5) Uani 0.42(2) 1 d PDU A 1
H10A H 0.6343 0.0852 0.3338 0.102 Uiso 0.42(2) 1 calc PR A 1
C11 C 0.7088(9) 0.1291(8) 0.3263(12) 0.069(5) Uani 0.42(2) 1 d PDU A 1
H11A H 0.6917 0.1661 0.3288 0.083 Uiso 0.42(2) 1 calc PR A 1
C12 C 0.8267(13) 0.1913(11) 0.3713(13) 0.075(7) Uani 0.42(2) 1 d PDU A 1
H12A H 0.7957 0.1895 0.3999 0.112 Uiso 0.42(2) 1 calc PR A 1
H12B H 0.8434 0.2300 0.3711 0.112 Uiso 0.42(2) 1 calc PR A 1
H12C H 0.8565 0.1631 0.3812 0.112 Uiso 0.42(2) 1 calc PR A 1
C5' C 0.8034(7) 0.1886(6) 0.3127(7) 0.047(3) Uani 0.58(2) 1 d PDU A 2
H5'A H 0.7711 0.2139 0.2999 0.057 Uiso 0.58(2) 1 calc PR A 2
C6' C 0.7805(7) 0.1310(6) 0.3236(6) 0.062(3) Uani 0.58(2) 1 d PDU A 2
C7' C 0.8125(7) 0.0825(6) 0.3219(9) 0.070(4) Uani 0.58(2) 1 d PDU A 2
H7'A H 0.8522 0.0847 0.3121 0.084 Uiso 0.58(2) 1 calc PR A 2
C8' C 0.7888(9) 0.0307(6) 0.3340(8) 0.094(4) Uani 0.58(2) 1 d PDU A 2
H8'A H 0.8117 -0.0030 0.3301 0.113 Uiso 0.58(2) 1 calc PR A 2
C9' C 0.7329(8) 0.0254(7) 0.3517(7) 0.097(5) Uani 0.58(2) 1 d PDU A 2
H9'A H 0.7178 -0.0112 0.3617 0.117 Uiso 0.58(2) 1 calc PR A 2
C10' C 0.6986(8) 0.0744(7) 0.3547(7) 0.090(4) Uani 0.58(2) 1 d PDU A 2
H10B H 0.6595 0.0724 0.3665 0.108 Uiso 0.58(2) 1 calc PR A 2
C11' C 0.7235(7) 0.1246(7) 0.3402(9) 0.080(4) Uani 0.58(2) 1 d PDU A 2
H11B H 0.7003 0.1582 0.3414 0.096 Uiso 0.58(2) 1 calc PR A 2
C12' C 0.8280(9) 0.2127(7) 0.3680(9) 0.052(4) Uani 0.58(2) 1 d PDU A 2
H12D H 0.7972 0.2163 0.3966 0.078 Uiso 0.58(2) 1 calc PR A 2
H12E H 0.8447 0.2506 0.3605 0.078 Uiso 0.58(2) 1 calc PR A 2
H12F H 0.8578 0.1868 0.3826 0.078 Uiso 0.58(2) 1 calc PR A 2

loop_
_atom_site_aniso_label
_atom_site_aniso_U_11
_atom_site_aniso_U_22
_atom_site_aniso_U_33
_atom_site_aniso_U_23
_atom_site_aniso_U_13
_atom_site_aniso_U_12
B1 0.053(3) 0.053(3) 0.053(3) -0.013(3) 0.013(3) 0.013(3)
C1 0.056(4) 0.064(4) 0.073(4) -0.014(3) 0.006(3) 0.003(3)
C2 0.042(3) 0.095(5) 0.092(5) -0.017(5) 0.022(4) -0.008(3)
C3 0.059(4) 0.068(4) 0.069(4) 0.005(4) 0.017(3) 0.000(4)
C4 0.066(4) 0.071(5) 0.052(3) -0.015(3) -0.004(3) 0.020(3)
C13 0.058(4) 0.150(9) 0.107(6) -0.046(6) -0.012(4) -0.006(5)
C14 0.076(5) 0.093(6) 0.097(6) -0.010(5) -0.029(4) -0.020(5)
C15 0.107(7) 0.134(8) 0.090(6) 0.021(5) -0.021(5) 0.004(6)
C16 0.110(7) 0.102(7) 0.126(7) 0.006(6) -0.014(6) -0.006(5)
N1 0.043(2) 0.057(3) 0.054(3) -0.006(3) 0.010(2) 0.012(2)
N2 0.044(3) 0.082(4) 0.096(4) -0.014(3) -0.006(3) -0.004(3)
N3 0.055(3) 0.062(3) 0.048(3) -0.008(2) 0.005(2) 0.015(3)
Ni1 0.0460(3) 0.0460(3) 0.0460(3) -0.0071(3) 0.0071(3) 0.0071(3)
F1 0.0586(15) 0.0586(15) 0.0586(15) -0.0103(14) 0.0103(14) 0.0103(14)
F2 0.123(4) 0.079(3) 0.117(3) -0.041(2) 0.022(3) -0.023(3)
C5 0.073(8) 0.065(9) 0.046(8) 0.001(8) 0.009(8) 0.023(8)
C6 0.079(9) 0.053(7) 0.050(7) -0.006(6) 0.020(7) 0.002(7)
C7 0.085(10) 0.042(8) 0.074(8) -0.007(7) 0.023(9) -0.002(8)
C8 0.097(12) 0.071(8) 0.084(10) -0.004(8) 0.030(10) 0.004(9)
C9 0.122(11) 0.077(8) 0.103(11) 0.004(8) 0.037(10) -0.008(9)
C10 0.102(10) 0.058(7) 0.094(11) 0.003(8) 0.035(9) 0.008(8)
C11 0.088(9) 0.054(7) 0.065(9) 0.001(7) 0.023(8) 0.001(7)
C12 0.108(13) 0.060(15) 0.057(10) -0.002(12) 0.041(10) 0.033(12)
C5' 0.067(6) 0.038(6) 0.037(6) -0.014(5) 0.008(5) 0.021(5)
C6' 0.079(7) 0.057(6) 0.051(5) -0.001(5) 0.025(6) 0.000(5)
C7' 0.089(9) 0.048(6) 0.073(7) 0.006(6) 0.027(8) -0.010(6)
C8' 0.123(11) 0.078(7) 0.083(8) -0.009(7) 0.024(9) 0.002(9)
C9' 0.124(12) 0.087(7) 0.082(9) 0.009(7) 0.018(8) -0.021(9)
C10' 0.115(10) 0.071(7) 0.085(9) -0.009(7) 0.021(7) -0.018(7)
C11' 0.096(9) 0.071(7) 0.073(9) -0.011(6) 0.024(7) -0.009(6)
C12' 0.069(7) 0.039(8) 0.046(7) -0.015(6) -0.005(6) 0.018(7)

loop_
_atom_type_symbol
_atom_type_description
_atom_type_scat_dispersion_real
_atom_type_scat_dispersion_imag
_atom_type_scat_source
C C 0.0033 0.0016 'International Tables Vol C Tables 4.2.6.8 and 6.1.1.4'
H H 0.0000 0.0000 'International Tables Vol C Tables 4.2.6.8 and 6.1.1.4'
B B 0.0013 0.0007 'International Tables Vol C Tables 4.2.6.8 and 6.1.1.4'
N N 0.0061 0.0033 'International Tables Vol C Tables 4.2.6.8 and 6.1.1.4'
Ni Ni 0.3393 1.1124 'International Tables Vol C Tables 4.2.6.8 and 6.1.1.4'
F F 0.0171 0.0103 'International Tables Vol C Tables 4.2.6.8 and 6.1.1.4'

loop_
_geom_angle_atom_site_label_1
_geom_angle_atom_site_label_2
_geom_angle_atom_site_label_3
_geom_angle
_geom_angle_site_symmetry_1
_geom_angle_site_symmetry_3
F2 B1 F2 110.3(4) 10_656 7_665
F2 B1 F2 110.3(4) 10_656 .
F2 B1 F2 110.3(4) 7_665 .
F2 B1 F1 108.7(4) 10_656 .
F2 B1 F1 108.7(4) 7_665 .
F2 B1 F1 108.7(4) . .
N1 C1 N2 111.2(5) . .
N1 C1 C4 120.1(5) . .
N2 C1 C4 128.7(6) . .
N2 C2 C3 107.4(5) . .
N2 C2 H2A 126.3 . .
C3 C2 H2A 126.3 . .
C2 C3 N1 107.5(6) . .
C2 C3 H3A 126.3 . .
N1 C3 H3A 126.3 . .
N3 C4 C1 117.1(5) . .
N3 C4 H4A 121.4 . .
C1 C4 H4A 121.4 . .
C14 C13 N2 114.1(6) . .
C14 C13 H13A 108.7 . .
N2 C13 H13A 108.7 . .
C14 C13 H13B 108.7 . .
N2 C13 H13B 108.7 . .
H13A C13 H13B 107.6 . .
C13 C14 C15 111.3(7) . .
C13 C14 H14A 109.4 . .
C15 C14 H14A 109.4 . .
C13 C14 H14B 109.4 . .
C15 C14 H14B 109.4 . .
H14A C14 H14B 108.0 . .
C16 C15 C14 116.8(8) . .
C16 C15 H15A 108.1 . .
C14 C15 H15A 108.1 . .
C16 C15 H15B 108.1 . .
C14 C15 H15B 108.1 . .
H15A C15 H15B 107.3 . .
C15 C16 C16 117.7(10) . 2_755
C15 C16 H16A 107.9 . .
C16 C16 H16A 107.9 2_755 .
C15 C16 H16B 107.9 . .
C16 C16 H16B 107.9 2_755 .
H16A C16 H16B 107.2 . .
C1 N1 C3 107.1(5) . .
C1 N1 Ni1 112.0(4) . .
C3 N1 Ni1 140.9(4) . .
C1 N2 C2 106.7(5) . .
C1 N2 C13 126.7(6) . .
C2 N2 C13 125.5(5) . .
C4 N3 C5 121.1(13) . .
C4 N3 C5' 119.2(9) . .
C5 N3 C5' 9.9(11) . .
C4 N3 Ni1 111.4(4) . .
C5 N3 Ni1 127.2(12) . .
C5' N3 Ni1 129.1(8) . .
N1 Ni1 N1 92.78(18) . 10_656
N1 Ni1 N1 92.78(18) . 7_665
N1 Ni1 N1 92.78(18) 10_656 7_665
N1 Ni1 N3 171.01(19) . 7_665
N1 Ni1 N3 91.77(18) 10_656 7_665
N1 Ni1 N3 79.24(18) 7_665 7_665
N1 Ni1 N3 91.76(18) . 10_656
N1 Ni1 N3 79.24(18) 10_656 10_656
N1 Ni1 N3 171.00(19) 7_665 10_656
N3 Ni1 N3 96.71(16) 7_665 10_656
N1 Ni1 N3 79.24(18) . .
N1 Ni1 N3 171.00(19) 10_656 .
N1 Ni1 N3 91.77(18) 7_665 .
N3 Ni1 N3 96.71(16) 7_665 .
N3 Ni1 N3 96.71(16) 10_656 .
C6 C5 N3 118.8(13) . .
C6 C5 C12 107.4(11) . .
N3 C5 C12 115(2) . .
C6 C5 H5A 104.6 . .
N3 C5 H5A 104.6 . .
C12 C5 H5A 104.6 . .
C7 C6 C11 118.0(13) . .
C7 C6 C5 121.9(12) . .
C11 C6 C5 120.0(11) . .
C6 C7 C8 122.0(14) . .
C6 C7 H7A 119.0 . .
C8 C7 H7A 119.0 . .
C7 C8 C9 119.1(15) . .
C7 C8 H8A 120.4 . .
C9 C8 H8A 120.4 . .
C8 C9 C10 120.0(16) . .
C8 C9 H9A 120.0 . .
C10 C9 H9A 120.0 . .
C11 C10 C9 118.5(15) . .
C11 C10 H10A 120.7 . .
C9 C10 H10A 120.7 . .
C10 C11 C6 121.9(14) . .
C10 C11 H11A 119.1 . .
C6 C11 H11A 119.1 . .
C5 C12 H12A 109.5 . .
C5 C12 H12B 109.5 . .
H12A C12 H12B 109.5 . .
C5 C12 H12C 109.5 . .
H12A C12 H12C 109.5 . .
H12B C12 H12C 109.5 . .
C6' C5' N3 105.6(8) . .
C6' C5' C12' 109.3(8) . .
N3 C5' C12' 116.4(15) . .
C6' C5' H5'A 108.5 . .
N3 C5' H5'A 108.5 . .
C12' C5' H5'A 108.5 . .
C7' C6' C11' 116.4(11) . .
C7' C6' C5' 123.9(10) . .
C11' C6' C5' 119.6(9) . .
C6' C7' C8' 120.7(12) . .
C6' C7' H7'A 119.6 . .
C8' C7' H7'A 119.6 . .
C7' C8' C9' 122.0(13) . .
C7' C8' H8'A 119.0 . .
C9' C8' H8'A 119.0 . .
C8' C9' C10' 119.0(13) . .
C8' C9' H9'A 120.5 . .
C10' C9' H9'A 120.5 . .
C11' C10' C9' 116.8(13) . .
C11' C10' H10B 121.6 . .
C9' C10' H10B 121.6 . .
C10' C11' C6' 124.9(13) . .
C10' C11' H11B 117.5 . .
C6' C11' H11B 117.5 . .
C5' C12' H12D 109.5 . .
C5' C12' H12E 109.5 . .
H12D C12' H12E 109.5 . .
C5' C12' H12F 109.5 . .
H12D C12' H12F 109.5 . .
H12E C12' H12F 109.5 . .

loop_
_geom_bond_atom_site_label_1
_geom_bond_atom_site_label_2
_geom_bond_distance
_geom_bond_site_symmetry_2
B1 F2 1.374(5) 10_656
B1 F2 1.374(5) 7_665
B1 F2 1.374(5) .
B1 F1 1.385(11) .
C1 N1 1.298(7) .
C1 N2 1.341(7) .
C1 C4 1.456(8) .
C2 N2 1.355(8) .
C2 C3 1.357(9) .
C2 H2A 0.9500 .
C3 N1 1.372(7) .
C3 H3A 0.9500 .
C4 N3 1.276(7) .
C4 H4A 0.9500 .
C13 C14 1.452(11) .
C13 N2 1.535(9) .
C13 H13A 0.9900 .
C13 H13B 0.9900 .
C14 C15 1.485(11) .
C14 H14A 0.9900 .
C14 H14B 0.9900 .
C15 C16 1.419(11) .
C15 H15A 0.9900 .
C15 H15B 0.9900 .
C16 C16 1.492(16) 2_755
C16 H16A 0.9900 .
C16 H16B 0.9900 .
N1 Ni1 2.063(4) .
N3 C5 1.481(16) .
N3 C5' 1.485(12) .
N3 Ni1 2.154(4) .
Ni1 N1 2.063(4) 10_656
Ni1 N1 2.063(4) 7_665
Ni1 N3 2.154(4) 7_665
Ni1 N3 2.154(4) 10_656
C5 C6 1.477(13) .
C5 C12 1.521(9) .
C5 H5A 1.0000 .
C6 C7 1.353(12) .
C6 C11 1.381(13) .
C7 C8 1.365(15) .
C7 H7A 0.9500 .
C8 C9 1.377(15) .
C8 H8A 0.9500 .
C9 C10 1.382(15) .
C9 H9A 0.9500 .
C10 C11 1.361(14) .
C10 H10A 0.9500 .
C11 H11A 0.9500 .
C12 H12A 0.9800 .
C12 H12B 0.9800 .
C12 H12C 0.9800 .
C5' C6' 1.463(11) .
C5' C12' 1.514(8) .
C5' H5'A 1.0000 .
C6' C7' 1.353(11) .
C6' C11' 1.389(11) .
C7' C8' 1.353(13) .
C7' H7'A 0.9500 .
C8' C9' 1.368(14) .
C8' H8'A 0.9500 .
C9' C10' 1.393(14) .
C9' H9'A 0.9500 .
C10' C11' 1.346(12) .
C10' H10B 0.9500 .
C11' H11B 0.9500 .
C12' H12D 0.9800 .
C12' H12E 0.9800 .
C12' H12F 0.9800 .

loop_
_platon_squeeze_void_nr
_platon_squeeze_void_average_x
_platon_squeeze_void_average_y
_platon_squeeze_void_average_z
_platon_squeeze_void_volume
_platon_squeeze_void_count_electrons
_platon_squeeze_void_content
1 0.000 0.000 0.000 413 48 ' '
2 -0.035 -0.015 0.435 4145 391 ' '
3 0.500 0.500 0.500 413 48 ' '
